data_4105242
loop_
_publ_author_name
'Michaela Zirngast'
'Michaela Flock'
'Judith Baumgartner'
'Christoph Marschner'

_publ_section_title
;
 Group 4 Metallocene Complexes of Disilenes, Digermenes, and a Silagermene
;
_journal_name_full 'Journal of the American Chemical Society'
_journal_page_first 15952
_journal_page_last 15962
_journal_paper_doi 10.1021/ja905654r
_journal_volume 131
_journal_year 2009
_chemical_formula_sum 'C24 H72 Ge4 Si8'
_chemical_formula_weight 875.90
_chemical_name_systematic
;
 ?
;
_space_group_IT_number 5
_symmetry_cell_setting monoclinic
_symmetry_space_group_name_Hall 'C 2y'
_symmetry_space_group_name_H-M 'C 1 2 1'
_atom_sites_solution_hydrogens geom
_atom_sites_solution_primary direct
_atom_sites_solution_secondary difmap
_audit_creation_method SHELXL-97
_cell_angle_alpha 90.00
_cell_angle_beta 117.74(3)
_cell_angle_gamma 90.00
_cell_formula_units_Z 2
_cell_length_a 19.289(4)
_cell_length_b 12.751(3)
_cell_length_c 10.290(2)
_cell_measurement_reflns_used 1915
_cell_measurement_temperature 100(2)
_cell_measurement_theta_max 51.684
_cell_measurement_theta_min 4.764
_cell_volume 2240.0(10)
_computing_cell_refinement 'Bruker XSCANS'
_computing_data_collection 'Bruker XSCANS'
_computing_data_reduction 'Bruker SHELXTL'
_computing_molecular_graphics 'Bruker SHELXTL'
_computing_publication_material 'Bruker SHELXTL'
_computing_structure_refinement 'SHELXL-97 (Sheldrick, 1997)'
_computing_structure_solution 'SHELXS-97 (Sheldrick, 1990)'
_diffrn_ambient_temperature 100(2)
_diffrn_measured_fraction_theta_full 0.998
_diffrn_measured_fraction_theta_max 0.998
_diffrn_measurement_device_type 'SMART APEX'
_diffrn_measurement_method '\w scans'
_diffrn_radiation_monochromator graphite
_diffrn_radiation_source 'fine-focus sealed tube'
_diffrn_radiation_type MoK\a
_diffrn_radiation_wavelength 0.71073
_diffrn_reflns_av_R_equivalents 0.0878
_diffrn_reflns_av_sigmaI/netI 0.0756
_diffrn_reflns_limit_h_max 24
_diffrn_reflns_limit_h_min -23
_diffrn_reflns_limit_k_max 15
_diffrn_reflns_limit_k_min -15
_diffrn_reflns_limit_l_max 12
_diffrn_reflns_limit_l_min -12
_diffrn_reflns_number 8886
_diffrn_reflns_theta_full 26.38
_diffrn_reflns_theta_max 26.38
_diffrn_reflns_theta_min 1.99
_exptl_absorpt_coefficient_mu 2.886
_exptl_absorpt_correction_T_max 0.5566
_exptl_absorpt_correction_T_min 0.3770
_exptl_absorpt_correction_type multi-scan
_exptl_absorpt_process_details SADABS
_exptl_crystal_colour colorless
_exptl_crystal_density_diffrn 1.299
_exptl_crystal_description blocks
_exptl_crystal_F_000 912
_exptl_crystal_size_max 0.42
_exptl_crystal_size_mid 0.33
_exptl_crystal_size_min 0.23
_refine_diff_density_max 0.968
_refine_diff_density_min -0.731
_refine_diff_density_rms 0.156
_refine_ls_abs_structure_details 'Flack H D (1983), Acta Cryst. A39, 876-881'
_refine_ls_abs_structure_Flack 0.22(8)
_refine_ls_extinction_method none
_refine_ls_goodness_of_fit_ref 1.059
_refine_ls_hydrogen_treatment constr
_refine_ls_matrix_type full
_refine_ls_number_parameters 177
_refine_ls_number_reflns 2397
_refine_ls_number_restraints 1
_refine_ls_restrained_S_all 1.058
_refine_ls_R_factor_all 0.0631
_refine_ls_R_factor_gt 0.0527
_refine_ls_shift/su_max 0.001
_refine_ls_shift/su_mean 0.000
_refine_ls_structure_factor_coef Fsqd
_refine_ls_weighting_details 'calc w=1/[\s^2^(Fo^2^)+(0.0514P)^2^+10.8536P] where P=(Fo^2^+2Fc^2^)/3'
_refine_ls_weighting_scheme calc
_refine_ls_wR_factor_gt 0.1166
_refine_ls_wR_factor_ref 0.1235
_reflns_number_gt 2056
_reflns_number_total 2397
_reflns_threshold_expression >2sigma(I)
_cod_data_source_file ja905654r_si_002_9.cif
_cod_data_source_block 265j_18
_cod_original_cell_volume 2239.8(8)
_cod_database_code 4105242

loop_
_symmetry_equiv_pos_as_xyz
'x, y, z'
'-x, y, -z'
'x+1/2, y+1/2, z'
'-x+1/2, y+1/2, -z'

loop_
_atom_site_label
_atom_site_type_symbol
_atom_site_fract_x
_atom_site_fract_y
_atom_site_fract_z
_atom_site_U_iso_or_equiv
_atom_site_adp_type
_atom_site_occupancy
_atom_site_symmetry_multiplicity
_atom_site_calc_flag
_atom_site_refinement_flags
Ge1 Ge 0.5000 0.22340(12) 1.0000 0.0112(5) Uani 1 2 d S
Ge2 Ge 0.40051(4) 0.08501(19) 0.95716(8) 0.0121(2) Uani 1 1 d .
Ge3 Ge 0.5000 -0.05276(12) 1.0000 0.0146(5) Uani 1 2 d S
Si1 Si 0.4690(2) 0.3430(5) 0.7991(4) 0.0166(10) Uani 1 1 d .
Si2 Si 0.28308(12) 0.0829(5) 0.7239(2) 0.0199(5) Uani 1 1 d .
Si3 Si 0.34808(12) 0.0856(6) 1.1276(2) 0.0177(5) Uani 1 1 d .
Si4 Si 0.5324(3) -0.1748(5) 1.2006(5) 0.0229(11) Uani 1 1 d .
C1 C 0.5660(6) 0.3994(10) 0.8193(13) 0.030(3) Uani 1 1 d .
H1A H 0.5550 0.4555 0.7472 0.045 Uiso 1 1 calc R
H1B H 0.5959 0.3437 0.8024 0.045 Uiso 1 1 calc R
H1C H 0.5966 0.4277 0.9185 0.045 Uiso 1 1 calc R
C2 C 0.4091(6) 0.4535(9) 0.8043(12) 0.024(2) Uani 1 1 d .
H2A H 0.3867 0.4905 0.7100 0.035 Uiso 1 1 calc R
H2B H 0.4419 0.5018 0.8831 0.035 Uiso 1 1 calc R
H2C H 0.3668 0.4270 0.8226 0.035 Uiso 1 1 calc R
C3 C 0.4641(8) 0.2979(13) 0.6286(14) 0.042(3) Uani 1 1 d .
H3A H 0.4218 0.2465 0.5829 0.063 Uiso 1 1 calc R
H3B H 0.5140 0.2651 0.6482 0.063 Uiso 1 1 calc R
H3C H 0.4540 0.3576 0.5621 0.063 Uiso 1 1 calc R
C4 C 0.2947(7) 0.0550(9) 0.5603(12) 0.029(3) Uani 1 1 d .
H4A H 0.2974 -0.0210 0.5494 0.044 Uiso 1 1 calc R
H4B H 0.3430 0.0877 0.5708 0.044 Uiso 1 1 calc R
H4C H 0.2499 0.0835 0.4734 0.044 Uiso 1 1 calc R
C5 C 0.2418(7) 0.2284(9) 0.6999(13) 0.033(3) Uani 1 1 d .
H5A H 0.2838 0.2783 0.7167 0.049 Uiso 1 1 calc R
H5B H 0.2223 0.2413 0.7710 0.049 Uiso 1 1 calc R
H5C H 0.1990 0.2375 0.6001 0.049 Uiso 1 1 calc R
C6 C 0.2034(7) 0.0032(10) 0.7188(13) 0.034(3) Uani 1 1 d .
H6A H 0.1570 0.0115 0.6232 0.051 Uiso 1 1 calc R
H6B H 0.1911 0.0261 0.7967 0.051 Uiso 1 1 calc R
H6C H 0.2193 -0.0706 0.7338 0.051 Uiso 1 1 calc R
C7 C 0.4215(7) 0.100(3) 1.3200(11) 0.074(7) Uani 1 1 d .
H7A H 0.3982 0.0814 1.3835 0.111 Uiso 1 1 calc R
H7B H 0.4395 0.1732 1.3386 0.111 Uiso 1 1 calc R
H7C H 0.4660 0.0540 1.3408 0.111 Uiso 1 1 calc R
C8 C 0.2651(7) -0.0021(11) 1.0798(14) 0.035(3) Uani 1 1 d .
H8A H 0.2439 0.0081 1.1489 0.052 Uiso 1 1 calc R
H8B H 0.2824 -0.0749 1.0848 0.052 Uiso 1 1 calc R
H8C H 0.2244 0.0134 0.9799 0.052 Uiso 1 1 calc R
C9 C 0.3106(7) 0.2266(9) 1.1299(13) 0.030(3) Uani 1 1 d .
H9A H 0.2864 0.2288 1.1952 0.044 Uiso 1 1 calc R
H9B H 0.2717 0.2465 1.0303 0.044 Uiso 1 1 calc R
H9C H 0.3546 0.2758 1.1655 0.044 Uiso 1 1 calc R
C10 C 0.4643(6) -0.2887(9) 1.1457(12) 0.025(2) Uani 1 1 d .
H10A H 0.4899 -0.3480 1.2113 0.037 Uiso 1 1 calc R
H10B H 0.4501 -0.3087 1.0445 0.037 Uiso 1 1 calc R
H10C H 0.4169 -0.2694 1.1526 0.037 Uiso 1 1 calc R
C11 C 0.5826(8) -0.1137(9) 1.3890(12) 0.031(3) Uani 1 1 d .
H11A H 0.5714 -0.1553 1.4571 0.046 Uiso 1 1 calc R
H11B H 0.5632 -0.0421 1.3843 0.046 Uiso 1 1 calc R
H11C H 0.6393 -0.1120 1.4234 0.046 Uiso 1 1 calc R
C12 C 0.6355(7) -0.2295(11) 1.2490(13) 0.034(3) Uani 1 1 d .
H12A H 0.6555 -0.2699 1.3404 0.052 Uiso 1 1 calc R
H12B H 0.6712 -0.1711 1.2618 0.052 Uiso 1 1 calc R
H12C H 0.6320 -0.2750 1.1694 0.052 Uiso 1 1 calc R

loop_
_atom_site_aniso_label
_atom_site_aniso_U_11
_atom_site_aniso_U_22
_atom_site_aniso_U_33
_atom_site_aniso_U_23
_atom_site_aniso_U_13
_atom_site_aniso_U_12
Ge1 0.0175(11) 0.0102(11) 0.0107(11) 0.000 0.0107(9) 0.000
Ge2 0.0110(4) 0.0112(4) 0.0139(4) -0.0043(8) 0.0057(3) -0.0053(8)
Ge3 0.0084(10) 0.0090(11) 0.0229(13) 0.000 0.0043(9) 0.000
Si1 0.0072(18) 0.020(2) 0.019(2) 0.0076(18) 0.0029(17) -0.0018(16)
Si2 0.0154(11) 0.0230(13) 0.0191(11) 0.015(2) 0.0061(9) 0.017(2)
Si3 0.0165(10) 0.0209(12) 0.0188(11) 0.008(3) 0.0107(9) 0.001(2)
Si4 0.040(3) 0.012(2) 0.023(3) -0.0003(18) 0.020(2) 0.0026(19)
C1 0.028(6) 0.024(6) 0.040(7) 0.007(5) 0.018(5) -0.011(5)
C2 0.024(6) 0.017(6) 0.030(6) 0.008(5) 0.012(5) 0.010(5)
C3 0.031(7) 0.058(10) 0.039(7) 0.015(7) 0.018(6) 0.014(7)
C4 0.039(6) 0.021(7) 0.027(6) 0.002(4) 0.015(5) 0.003(4)
C5 0.039(7) 0.019(6) 0.034(6) 0.005(5) 0.013(5) 0.010(5)
C6 0.032(7) 0.021(6) 0.038(7) 0.003(5) 0.006(6) -0.005(5)
C7 0.039(6) 0.17(2) 0.013(5) -0.017(12) 0.014(5) -0.028(15)
C8 0.029(7) 0.031(7) 0.048(8) 0.000(6) 0.022(6) -0.013(6)
C9 0.034(6) 0.017(6) 0.045(7) 0.001(5) 0.024(6) -0.001(5)
C10 0.031(6) 0.014(5) 0.034(6) 0.005(5) 0.020(5) 0.001(5)
C11 0.057(8) 0.015(6) 0.022(6) 0.002(5) 0.020(6) -0.002(6)
C12 0.037(7) 0.032(7) 0.033(6) 0.005(6) 0.015(6) 0.015(6)

loop_
_atom_type_symbol
_atom_type_description
_atom_type_scat_dispersion_real
_atom_type_scat_dispersion_imag
_atom_type_scat_source
C C 0.0033 0.0016 'International Tables Vol C Tables 4.2.6.8 and 6.1.1.4'
H H 0.0000 0.0000 'International Tables Vol C Tables 4.2.6.8 and 6.1.1.4'
Si Si 0.0817 0.0704 'International Tables Vol C Tables 4.2.6.8 and 6.1.1.4'
Ge Ge 0.1547 1.8001 'International Tables Vol C Tables 4.2.6.8 and 6.1.1.4'

loop_
_geom_angle_atom_site_label_1
_geom_angle_atom_site_label_2
_geom_angle_atom_site_label_3
_geom_angle
_geom_angle_site_symmetry_1
_geom_angle_site_symmetry_3
Si1 Ge1 Si1 101.5(3) . 2_657
Si1 Ge1 Ge2 115.69(11) . .
Si1 Ge1 Ge2 117.60(12) 2_657 .
Si1 Ge1 Ge2 117.60(12) . 2_657
Si1 Ge1 Ge2 115.69(11) 2_657 2_657
Ge2 Ge1 Ge2 89.78(9) . 2_657
Si3 Ge2 Si2 101.95(8) . .
Si3 Ge2 Ge3 115.24(15) . .
Si2 Ge2 Ge3 117.26(15) . .
Si3 Ge2 Ge1 114.88(16) . .
Si2 Ge2 Ge1 118.23(15) . .
Ge3 Ge2 Ge1 90.09(4) . .
Si4 Ge3 Si4 100.1(3) 2_657 .
Si4 Ge3 Ge2 118.49(12) 2_657 2_657
Si4 Ge3 Ge2 115.54(13) . 2_657
Si4 Ge3 Ge2 115.54(13) 2_657 .
Si4 Ge3 Ge2 118.49(12) . .
Ge2 Ge3 Ge2 90.04(9) 2_657 .
C3 Si1 C2 121.5(6) . .
C3 Si1 C1 80.3(6) . .
C2 Si1 C1 107.7(6) . .
C3 Si1 Ge1 120.8(5) . .
C2 Si1 Ge1 111.6(4) . .
C1 Si1 Ge1 107.7(4) . .
C6 Si2 C4 109.1(6) . .
C6 Si2 C5 103.5(6) . .
C4 Si2 C5 106.2(5) . .
C6 Si2 Ge2 115.0(4) . .
C4 Si2 Ge2 117.1(4) . .
C5 Si2 Ge2 104.4(4) . .
C8 Si3 C7 119.6(9) . .
C8 Si3 C9 106.6(6) . .
C7 Si3 C9 89.8(12) . .
C8 Si3 Ge2 114.6(4) . .
C7 Si3 Ge2 114.5(4) . .
C9 Si3 Ge2 107.4(4) . .
C10 Si4 C11 125.9(5) . .
C10 Si4 C12 107.0(6) . .
C11 Si4 C12 84.8(6) . .
C10 Si4 Ge3 112.1(4) . .
C11 Si4 Ge3 114.6(4) . .
C12 Si4 Ge3 106.1(4) . .

loop_
_geom_bond_atom_site_label_1
_geom_bond_atom_site_label_2
_geom_bond_distance
_geom_bond_site_symmetry_2
Ge1 Si1 2.410(5) .
Ge1 Si1 2.410(5) 2_657
Ge1 Ge2 2.491(2) .
Ge1 Ge2 2.4907(19) 2_657
Ge2 Si3 2.397(2) .
Ge2 Si2 2.415(3) .
Ge2 Ge3 2.485(2) .
Ge3 Si4 2.423(5) 2_657
Ge3 Si4 2.423(5) .
Ge3 Ge2 2.485(2) 2_657
Si1 C3 1.807(14) .
Si1 C2 1.838(11) .
Si1 C1 1.924(11) .
Si2 C6 1.822(12) .
Si2 C4 1.833(10) .
Si2 C5 1.989(12) .
Si3 C8 1.822(11) .
Si3 C7 1.830(11) .
Si3 C9 1.943(12) .
Si4 C10 1.861(11) .
Si4 C11 1.885(12) .
Si4 C12 1.941(12) .

loop_
_geom_torsion_atom_site_label_1
_geom_torsion_atom_site_label_2
_geom_torsion_atom_site_label_3
_geom_torsion_atom_site_label_4
_geom_torsion
_geom_torsion_site_symmetry_1
_geom_torsion_site_symmetry_4
Si1 Ge1 Ge2 Si3 -121.1(2) . .
Si1 Ge1 Ge2 Si3 -1.07(18) 2_657 .
Ge2 Ge1 Ge2 Si3 118.08(14) 2_657 .
Si1 Ge1 Ge2 Si2 -0.56(19) . .
Si1 Ge1 Ge2 Si2 119.5(2) 2_657 .
Ge2 Ge1 Ge2 Si2 -121.38(14) 2_657 .
Si1 Ge1 Ge2 Ge3 120.82(15) . .
Si1 Ge1 Ge2 Ge3 -119.15(15) 2_657 .
Ge2 Ge1 Ge2 Ge3 0.0 2_657 .
Si3 Ge2 Ge3 Si4 120.3(2) . 2_657
Si2 Ge2 Ge3 Si4 0.27(19) . 2_657
Ge1 Ge2 Ge3 Si4 -121.93(15) . 2_657
Si3 Ge2 Ge3 Si4 1.6(2) . .
Si2 Ge2 Ge3 Si4 -118.4(2) . .
Ge1 Ge2 Ge3 Si4 119.40(16) . .
Si3 Ge2 Ge3 Ge2 -117.77(15) . 2_657
Si2 Ge2 Ge3 Ge2 122.20(14) . 2_657
Ge1 Ge2 Ge3 Ge2 0.0 . 2_657
Si1 Ge1 Si1 C3 164.9(6) 2_657 .
Ge2 Ge1 Si1 C3 -66.7(6) . .
Ge2 Ge1 Si1 C3 37.6(6) 2_657 .
Si1 Ge1 Si1 C2 -42.2(4) 2_657 .
Ge2 Ge1 Si1 C2 86.3(4) . .
Ge2 Ge1 Si1 C2 -169.5(4) 2_657 .
Si1 Ge1 Si1 C1 75.7(4) 2_657 .
Ge2 Ge1 Si1 C1 -155.8(4) . .
Ge2 Ge1 Si1 C1 -51.5(5) 2_657 .
Si3 Ge2 Si2 C6 -37.6(6) . .
Ge3 Ge2 Si2 C6 89.2(5) . .
Ge1 Ge2 Si2 C6 -164.6(5) . .
Si3 Ge2 Si2 C4 -167.8(5) . .
Ge3 Ge2 Si2 C4 -41.0(5) . .
Ge1 Ge2 Si2 C4 65.2(5) . .
Si3 Ge2 Si2 C5 75.1(4) . .
Ge3 Ge2 Si2 C5 -158.1(4) . .
Ge1 Ge2 Si2 C5 -51.9(4) . .
Si2 Ge2 Si3 C8 42.0(6) . .
Ge3 Ge2 Si3 C8 -86.2(5) . .
Ge1 Ge2 Si3 C8 171.1(5) . .
Si2 Ge2 Si3 C7 -174.3(13) . .
Ge3 Ge2 Si3 C7 57.6(13) . .
Ge1 Ge2 Si3 C7 -45.1(13) . .
Si2 Ge2 Si3 C9 -76.3(5) . .
Ge3 Ge2 Si3 C9 155.6(4) . .
Ge1 Ge2 Si3 C9 52.9(4) . .
Si4 Ge3 Si4 C10 -40.7(4) 2_657 .
Ge2 Ge3 Si4 C10 -169.2(4) 2_657 .
Ge2 Ge3 Si4 C10 85.7(4) . .
Si4 Ge3 Si4 C11 167.4(5) 2_657 .
Ge2 Ge3 Si4 C11 39.0(5) 2_657 .
Ge2 Ge3 Si4 C11 -66.1(5) . .
Si4 Ge3 Si4 C12 75.8(4) 2_657 .
Ge2 Ge3 Si4 C12 -52.7(5) 2_657 .
Ge2 Ge3 Si4 C12 -157.8(4) . .
